data_7247629
loop_
_publ_author_name
'Gao, Cheng-Cheng'
'Tang, Xue-Na'
'Miao, Jing-Ling'
'Li, Yu'
'Li, Cuncheng'
'Liu, Guang-Ning'

_publ_section_title
;
 Regulating the crystal and electronic structures and optical properties
 of hybrid bromoplumbates with alkylated N, S- or P-containing aromatic
 cations
;
_journal_issue 47
_journal_name_full CrystEngComm
_journal_page_first 6556
_journal_page_last 6567
_journal_paper_doi 10.1039/D3CE00931A
_journal_volume 25
_journal_year 2023
_chemical_formula_moiety 'Br3 Pb, C8 H8 N S'
_chemical_formula_sum 'C8 H8 Br3 N Pb S'
_chemical_formula_weight 597.13
_space_group_crystal_system orthorhombic
_space_group_IT_number 19
_space_group_name_Hall 'P 2ac 2ab'
_space_group_name_H-M_alt 'P 21 21 21'
_atom_sites_solution_hydrogens geom
_atom_sites_solution_primary direct
_audit_creation_date 2023-09-20
_audit_creation_method
;
FinalCif V106 by Daniel Kratzert, Freiburg 2023,
https://dkratzert.de/finalcif.html
;
_audit_update_record
;
2023-09-21 deposited with the CCDC.	2023-11-01 downloaded from the CCDC.
;
_cell_angle_alpha 90
_cell_angle_beta 90
_cell_angle_gamma 90
_cell_formula_units_Z 4
_cell_length_a 7.7383(4)
_cell_length_b 11.5787(7)
_cell_length_c 14.7269(12)
_cell_measurement_reflns_used 1992
_cell_measurement_temperature 293(2)
_cell_measurement_theta_max 28.5100
_cell_measurement_theta_min 3.2240
_cell_volume 1319.52(15)
_computing_cell_refinement 'CrysAlisPro 1.171.38.46 (Rigaku OD, 2015)'
_computing_data_collection 'CrysAlisPro 1.171.38.46 (Rigaku OD, 2015)'
_computing_data_reduction 'CrysAlisPro 1.171.38.46 (Rigaku OD, 2015)'
_computing_molecular_graphics 'Olex2 (Dolomanov et al., 2009)'
_computing_publication_material 'Olex2 (Dolomanov et al., 2009)'
_computing_structure_refinement 'ShelXL (Sheldrick, 2015)'
_computing_structure_solution 'SIR2004 (Burla et al., 2007)'
_diffrn_ambient_temperature 293(2)
_diffrn_detector 'CCD plate'
_diffrn_detector_area_resol_mean 16.0355
_diffrn_detector_type Eos
_diffrn_measured_fraction_theta_full 0.993
_diffrn_measured_fraction_theta_max 0.993
_diffrn_measurement_details
;
List of Runs (angles in degrees, time in seconds):

  # Type    Start    End  Width  t~exp~   \w     \q     \k     \f   Frames
#--------------------------------------------------------------------------
  1  \w     35.00  88.00   1.00   20.00    --   15.86 178.00  90.00   53
  2  \w     41.00  88.00   1.00   20.00    --   15.86 178.00 -90.00   47
  3  \w     35.00  80.00   1.00   20.00    --   15.86 178.00-180.00   45
  4  \w    -24.00  13.00   1.00   20.00    --  -16.95 -99.00 -90.00   37
  5  \w     15.00  55.00   1.00   20.00    --   15.70 -99.00  30.00   40
  6  \w    -11.00  42.00   1.00   20.00    --   15.70  77.00-180.00   53
;
_diffrn_measurement_device 'four-circle diffractometer'
_diffrn_measurement_device_type 'Xcalibur, Eos, Gemini'
_diffrn_measurement_method '\w scans'
_diffrn_orient_matrix_type 'CrysAlisPro convention (1999,Acta A55,543-557)'
_diffrn_orient_matrix_UB_11 0.0766429000
_diffrn_orient_matrix_UB_12 -0.0300414000
_diffrn_orient_matrix_UB_13 0.0119650000
_diffrn_orient_matrix_UB_21 0.0443052000
_diffrn_orient_matrix_UB_22 0.0267179000
_diffrn_orient_matrix_UB_23 -0.0366035000
_diffrn_orient_matrix_UB_31 0.0239828000
_diffrn_orient_matrix_UB_32 0.0462200000
_diffrn_orient_matrix_UB_33 0.0288766000
_diffrn_radiation_monochromator graphite
_diffrn_radiation_probe x-ray
_diffrn_radiation_type MoK\a
_diffrn_radiation_wavelength 0.71073
_diffrn_reflns_av_R_equivalents 0.0611
_diffrn_reflns_av_unetI/netI 0.1140
_diffrn_reflns_Laue_measured_fraction_full 0.993
_diffrn_reflns_Laue_measured_fraction_max 0.993
_diffrn_reflns_limit_h_max 9
_diffrn_reflns_limit_h_min -8
_diffrn_reflns_limit_k_max 13
_diffrn_reflns_limit_k_min -13
_diffrn_reflns_limit_l_max 17
_diffrn_reflns_limit_l_min -17
_diffrn_reflns_number 6548
_diffrn_reflns_point_group_measured_fraction_full 0.994
_diffrn_reflns_point_group_measured_fraction_max 0.994
_diffrn_reflns_theta_full 25.242
_diffrn_reflns_theta_max 25.338
_diffrn_reflns_theta_min 3.166
_diffrn_source 'fine-focus sealed X-ray tube'
_diffrn_source_type 'Enhance (Mo) X-ray Source'
_exptl_absorpt_coefficient_mu 21.992
_exptl_absorpt_correction_T_max 1.00000
_exptl_absorpt_correction_T_min 0.09374
_exptl_absorpt_correction_type multi-scan
_exptl_absorpt_process_details
;
CrysAlisPro 1.171.38.46 (Rigaku Oxford Diffraction, 2015)
Empirical absorption correction using spherical harmonics,
 implemented in SCALE3 ABSPACK scaling algorithm.
;
_exptl_crystal_colour colourless
_exptl_crystal_colour_primary colourless
_exptl_crystal_density_diffrn 3.006
_exptl_crystal_description prism
_exptl_crystal_F_000 1064
_exptl_crystal_preparation Luminescent
_exptl_crystal_size_max 0.29
_exptl_crystal_size_mid 0.16
_exptl_crystal_size_min 0.12
_refine_diff_density_max 4.290
_refine_diff_density_min -1.914
_refine_diff_density_rms 0.280
_refine_ls_abs_structure_details
;
 Flack x determined using 468 quotients [(I+)-(I-)]/[(I+)+(I-)]
 (Parsons, Flack and Wagner, Acta Cryst. B69 (2013) 249-259).
;
_refine_ls_abs_structure_Flack -0.012(19)
_refine_ls_extinction_method none
_refine_ls_goodness_of_fit_ref 0.916
_refine_ls_hydrogen_treatment constr
_refine_ls_matrix_type full
_refine_ls_number_parameters 128
_refine_ls_number_reflns 2397
_refine_ls_number_restraints 12
_refine_ls_restrained_S_all 0.914
_refine_ls_R_factor_all 0.0852
_refine_ls_R_factor_gt 0.0491
_refine_ls_shift/su_max 0.000
_refine_ls_shift/su_mean 0.000
_refine_ls_structure_factor_coef Fsqd
_refine_ls_weighting_details 'w=1/[\s^2^(Fo^2^)+(0.0394P)^2^] where P=(Fo^2^+2Fc^2^)/3'
_refine_ls_weighting_scheme calc
_refine_ls_wR_factor_gt 0.1027
_refine_ls_wR_factor_ref 0.1111
_reflns_Friedel_coverage 0.715
_reflns_Friedel_fraction_full 0.995
_reflns_Friedel_fraction_max 0.995
_reflns_number_gt 1541
_reflns_number_total 2397
_reflns_threshold_expression 'I > 2\s(I)'
_cod_data_source_file d3ce00931a2.cif
_cod_data_source_block cmp1
_cod_depositor_comments 'Adding full bibliography for 7247629--7247634.cif.'
_cod_database_code 7247629
_chemical_oxdiff_formula 'C H N S Br Pb'
_shelx_shelxl_version_number 2014/7
_olex2_refinement_description
;
1. Fixed Uiso
 At 1.2 times of:
  All C(H) groups
 At 1.5 times of:
  All C(H,H,H) groups
2. Uiso/Uaniso restraints and constraints
Uanis(C4) \\sim Ueq: with sigma of 0.02 and sigma for terminal atoms of 0.04
Uanis(C2) \\sim Ueq: with sigma of 0.002 and sigma for terminal atoms of 0.004
3.a Aromatic/amide H refined with riding coordinates:
 C2(H2), C3(H3), C4(H4), C5(H5), C7(H7)
3.b Idealised Me refined as rotating group:
 C8(H8A,H8B,H8C)
;
_olex2_submission_special_instructions 'No special instructions were received'
_oxdiff_exptl_absorpt_empirical_details
;
Empirical correction (ABSPACK) includes:
- Absorption correction using spherical harmonics
- Frame scaling
;
_oxdiff_exptl_absorpt_empirical_full_max 6.163
_oxdiff_exptl_absorpt_empirical_full_min 0.451
_shelx_space_group_comment
;
The symmetry employed for this shelxl refinement is uniquely defined
by the following loop, which should always be used as a source of
symmetry information in preference to the above space-group names.
They are only intended as comments.
;
_reflns_odcompleteness_completeness 99.62
_reflns_odcompleteness_iscentric 1
_reflns_odcompleteness_theta 26.32

loop_
_space_group_symop_operation_xyz
'x, y, z'
'-x+1/2, -y, z+1/2'
'-x, y+1/2, -z+1/2'
'x+1/2, -y+1/2, -z'

loop_
_atom_site_label
_atom_site_type_symbol
_atom_site_fract_x
_atom_site_fract_y
_atom_site_fract_z
_atom_site_U_iso_or_equiv
_atom_site_adp_type
_atom_site_occupancy
_atom_site_site_symmetry_order
_atom_site_calc_flag
_atom_site_refinement_flags_posn
_atom_site_refinement_flags_adp
_atom_site_refinement_flags_occupancy
_atom_site_disorder_assembly
_atom_site_disorder_group
Pb1 Pb 0.07595(11) 0.75031(12) 0.50113(8) 0.0322(3) Uani 1 1 d . . . . .
Br1 Br 0.3080(5) 0.6881(2) 0.34934(16) 0.0428(8) Uani 1 1 d . . . . .
Br2 Br 0.3058(5) 0.6100(2) 0.61862(18) 0.0461(8) Uani 1 1 d . . . . .
Br3 Br -0.1525(4) 0.5520(2) 0.46380(19) 0.0423(7) Uani 1 1 d . . . . .
S1 S 0.9885(12) 0.7479(12) 0.1756(6) 0.076(3) Uani 1 1 d . . . . .
N1 N 0.753(4) 0.604(3) 0.1998(18) 0.061(8) Uani 1 1 d . . . . .
C1 C 0.676(5) 0.685(2) 0.1520(16) 0.039(7) Uani 1 1 d . . . . .
C2 C 0.504(4) 0.691(3) 0.1245(19) 0.044(8) Uani 1 1 d . U . . .
H2 H 0.4275 0.6308 0.1364 0.052 Uiso 1 1 calc R . . . .
C3 C 0.452(4) 0.790(3) 0.0786(19) 0.045(8) Uani 1 1 d . . . . .
H3 H 0.3388 0.7929 0.0580 0.054 Uiso 1 1 calc R . . . .
C4 C 0.551(5) 0.877(3) 0.063(2) 0.070(11) Uani 1 1 d . U . . .
H4 H 0.5056 0.9443 0.0368 0.085 Uiso 1 1 calc R . . . .
C5 C 0.731(5) 0.870(3) 0.085(2) 0.059(10) Uani 1 1 d . . . . .
H5 H 0.8073 0.9272 0.0670 0.071 Uiso 1 1 calc R . . . .
C6 C 0.788(4) 0.775(2) 0.1349(19) 0.045(8) Uani 1 1 d . . . . .
C7 C 0.915(5) 0.618(3) 0.218(2) 0.057(10) Uani 1 1 d . . . . .
H7 H 0.9828 0.5657 0.2498 0.069 Uiso 1 1 calc R . . . .
C8 C 0.667(5) 0.492(2) 0.229(2) 0.076(11) Uani 1 1 d . . . . .
H8A H 0.7524 0.4403 0.2537 0.113 Uiso 1 1 calc GR . . . .
H8B H 0.6136 0.4559 0.1771 0.113 Uiso 1 1 calc GR . . . .
H8C H 0.5810 0.5076 0.2740 0.113 Uiso 1 1 calc GR . . . .

loop_
_atom_site_aniso_label
_atom_site_aniso_U_11
_atom_site_aniso_U_22
_atom_site_aniso_U_33
_atom_site_aniso_U_23
_atom_site_aniso_U_13
_atom_site_aniso_U_12
Pb1 0.0266(4) 0.0312(5) 0.0388(5) -0.0030(6) 0.0006(5) -0.0013(5)
Br1 0.053(2) 0.0444(16) 0.0309(14) -0.0050(13) 0.0001(16) -0.0001(17)
Br2 0.055(2) 0.0416(16) 0.0418(15) 0.0060(13) -0.0059(18) -0.0035(16)
Br3 0.0394(16) 0.0295(14) 0.0580(17) -0.0082(13) -0.0036(15) -0.0017(15)
S1 0.048(5) 0.098(7) 0.082(6) -0.028(8) -0.006(5) 0.006(7)
N1 0.06(2) 0.07(2) 0.048(16) -0.003(15) 0.004(16) 0.016(18)
C1 0.07(2) 0.013(13) 0.030(14) -0.003(11) -0.007(18) 0.022(17)
C2 0.044(8) 0.043(8) 0.043(8) 0.000(3) 0.001(3) 0.000(3)
C3 0.05(2) 0.05(2) 0.035(15) -0.012(14) -0.010(14) -0.008(15)
C4 0.08(2) 0.055(18) 0.07(2) 0.010(17) 0.009(18) 0.010(18)
C5 0.07(3) 0.033(17) 0.07(2) -0.006(16) 0.03(2) -0.030(17)
C6 0.047(19) 0.030(18) 0.059(18) -0.008(13) 0.007(16) 0.000(15)
C7 0.08(3) 0.05(2) 0.037(19) 0.009(17) 0.00(2) 0.03(2)
C8 0.10(3) 0.032(18) 0.09(2) -0.022(18) -0.01(3) 0.01(2)

loop_
_atom_type_symbol
_atom_type_description
_atom_type_scat_dispersion_real
_atom_type_scat_dispersion_imag
_atom_type_scat_source
Br Br -0.2901 2.4595 'International Tables Vol C Tables 4.2.6.8 and 6.1.1.4'
Pb Pb -3.3944 10.1111 'International Tables Vol C Tables 4.2.6.8 and 6.1.1.4'
S S 0.1246 0.1234 'International Tables Vol C Tables 4.2.6.8 and 6.1.1.4'
C C 0.0033 0.0016 'International Tables Vol C Tables 4.2.6.8 and 6.1.1.4'
N N 0.0061 0.0033 'International Tables Vol C Tables 4.2.6.8 and 6.1.1.4'
H H 0.0000 0.0000 'International Tables Vol C Tables 4.2.6.8 and 6.1.1.4'

loop_
_geom_angle_atom_site_label_1
_geom_angle_atom_site_label_2
_geom_angle_atom_site_label_3
_geom_angle
_geom_angle_site_symmetry_1
_geom_angle_site_symmetry_3
_geom_angle_publ_flag
Br1 Pb1 Br1 175.56(11) . 4_466 ?
Br1 Pb1 Br2 80.65(8) 4_466 4_466 ?
Br1 Pb1 Br2 86.76(9) . . ?
Br1 Pb1 Br2 95.97(9) . 4_466 ?
Br1 Pb1 Br3 99.33(8) 4_466 4_566 ?
Br1 Pb1 Br3 84.02(8) . 4_566 ?
Br2 Pb1 Br1 96.45(9) . 4_466 ?
Br2 Pb1 Br2 175.68(11) . 4_466 ?
Br2 Pb1 Br3 84.39(8) . 4_566 ?
Br3 Pb1 Br1 84.89(8) . 4_466 ?
Br3 Pb1 Br1 91.92(9) . . ?
Br3 Pb1 Br2 92.39(9) . . ?
Br3 Pb1 Br2 84.18(8) . 4_466 ?
Br3 Pb1 Br2 99.21(8) 4_566 4_466 ?
Br3 Pb1 Br3 174.94(9) . 4_566 ?
Pb1 Br1 Pb1 79.25(6) . 4_566 ?
Pb1 Br2 Pb1 77.99(6) . 4_566 ?
Pb1 Br3 Pb1 78.67(6) . 4_466 ?
C6 S1 C7 89.3(17) . . ?
C1 N1 C8 124(3) . . ?
C7 N1 C1 117(4) . . ?
C7 N1 C8 119(3) . . ?
N1 C1 C2 128(3) . . ?
N1 C1 C6 111(3) . . ?
C6 C1 C2 121(3) . . ?
C1 C2 H2 121.4 . . ?
C3 C2 C1 117(3) . . ?
C3 C2 H2 121.4 . . ?
C2 C3 H3 117.7 . . ?
C4 C3 C2 125(3) . . ?
C4 C3 H3 117.7 . . ?
C3 C4 H4 120.6 . . ?
C3 C4 C5 119(3) . . ?
C5 C4 H4 120.6 . . ?
C4 C5 H5 120.6 . . ?
C6 C5 C4 119(3) . . ?
C6 C5 H5 120.6 . . ?
C1 C6 S1 112(2) . . ?
C1 C6 C5 119(3) . . ?
C5 C6 S1 129(2) . . ?
S1 C7 H7 124.5 . . ?
N1 C7 S1 111(3) . . ?
N1 C7 H7 124.5 . . ?
N1 C8 H8A 109.5 . . ?
N1 C8 H8B 109.5 . . ?
N1 C8 H8C 109.5 . . ?
H8A C8 H8B 109.5 . . ?
H8A C8 H8C 109.5 . . ?
H8B C8 H8C 109.5 . . ?

loop_
_geom_bond_atom_site_label_1
_geom_bond_atom_site_label_2
_geom_bond_distance
_geom_bond_site_symmetry_2
_geom_bond_publ_flag
Pb1 Br1 2.957(3) . ?
Pb1 Br1 3.107(3) 4_466 ?
Pb1 Br2 3.177(3) 4_466 ?
Pb1 Br2 2.966(3) . ?
Pb1 Br3 3.150(3) 4_566 ?
Pb1 Br3 2.950(3) . ?
Br1 Pb1 3.108(3) 4_566 ?
Br2 Pb1 3.177(3) 4_566 ?
Br3 Pb1 3.150(3) 4_466 ?
S1 C6 1.69(3) . ?
S1 C7 1.72(4) . ?
N1 C1 1.32(4) . ?
N1 C7 1.29(4) . ?
N1 C8 1.52(4) . ?
C1 C2 1.39(4) . ?
C1 C6 1.38(4) . ?
C2 H2 0.9300 . ?
C2 C3 1.39(4) . ?
C3 H3 0.9300 . ?
C3 C4 1.29(4) . ?
C4 H4 0.9300 . ?
C4 C5 1.43(4) . ?
C5 H5 0.9300 . ?
C5 C6 1.39(4) . ?
C7 H7 0.9300 . ?
C8 H8A 0.9600 . ?
C8 H8B 0.9600 . ?
C8 H8C 0.9600 . ?
